data_9015866
loop_
_publ_author_name
'Alberti, A.'
'Galli, E.'
'Vezzalini, G.'
'Passaglia, E.'
'Zanazzi, P. F.'

_publ_section_title
;
 Position of cations and water molecules in hydrated chabazite.
 Natural and Na-, Ca-, Sr- and K-exchanged chabazites
 Note: K-exchanged
;
_journal_name_full Zeolites
_journal_page_first 303
_journal_page_last 309
_journal_paper_doi 10.1016/S0144-2449(82)80075-4
_journal_volume 2
_journal_year 1982
_chemical_compound_source 'Keller, Nidda, Germany'
_chemical_formula_sum 'Al3.6 H20.04 K3.02 Na0.44 O34.02 Si8.4'
_chemical_name_mineral Chabazite-K
_space_group_IT_number 166
_symmetry_space_group_name_Hall '-P 3* 2'
_symmetry_space_group_name_H-M 'R -3 m :R'
_cell_angle_alpha 94.29
_cell_angle_beta 94.29
_cell_angle_gamma 94.29
_cell_formula_units_Z 1
_cell_length_a 9.442
_cell_length_b 9.442
_cell_length_c 9.442
_cell_volume 834.316
_database_code_amcsd 0017688
_exptl_crystal_density_diffrn 2.042
_cod_original_cell_volume 834.317
_cod_original_sg_symbol_H-M 'R -3 m'
_cod_original_formula_sum 'Na.44 K3.02 (Al3.6 Si8.4) O34.02 H20.04'
_cod_database_code 9015866

loop_
_space_group_symop_operation_xyz
x,y,z
-x,-z,-y
-z,-x,-y
y,x,z
y,z,x
-z,-y,-x
-x,-y,-z
x,z,y
z,x,y
-y,-x,-z
-y,-z,-x
z,y,x

loop_
_atom_site_label
_atom_site_fract_x
_atom_site_fract_y
_atom_site_fract_z
_atom_site_occupancy
_atom_site_U_iso_or_equiv
_atom_site_type_symbol
_atom_site_attached_hydrogens
Na1 0.22490 0.22490 0.22490 0.12000 0.03040 Na 0
K1 0.22490 0.22490 0.22490 0.84000 0.03040 K 0
Na2 0.38800 0.38800 0.38800 0.01000 0.10639 Na 0
K2 0.38800 0.38800 0.38800 0.07000 0.10639 K 0
Na3 0.56100 0.56100 0.23900 0.01000 0.11905 Na 0
K3 0.56100 0.56100 0.23900 0.10000 0.11905 K 0
Na4 0.52900 0.52900 0.10700 0.02000 0.07472 Na 0
K4 0.52900 0.52900 0.10700 0.10000 0.07472 K 0
Al1 0.10400 0.33320 0.87550 0.30000 0.01064 Al 0
Si1 0.10400 0.33320 0.87550 0.70000 0.01064 Si 0
O1 0.26420 -0.26420 0.00000 1.00000 0.03280 O 0
O2 0.14940 -0.14940 0.50000 1.00000 0.02419 O 0
O3 0.24970 0.24970 0.89190 1.00000 0.02685 O 0
O4 0.02260 0.02260 0.32000 1.00000 0.02723 O 0
Wat1 0.50000 0.50000 0.00000 0.82000 0.16971 O 2
Wat2 0.26400 0.26400 0.52600 0.33000 0.05826 O 2
Wat3 0.19600 0.34100 0.51800 0.20000 0.07599 O 2
Wat4 0.35200 -0.37900 0.43200 0.19000 0.14058 O 2
Wat5 0.37000 0.37000 0.08600 0.15000 0.12159 O 2

loop_
_cod_changelog_entry_id
_cod_changelog_entry_author
_cod_changelog_entry_date
_cod_changelog_entry_text
1
;cod-tools version 3.8.0
Id: cif_guess_AMCSD_atom_types 9574 2023-05-10 09:00:05Z saulius
;
2023-05-10T18:56:26+03:00
;Derived atom types and hydrogen counts
from atom names that follow the AMCSD naming convention
(Wat == water, O-H == hydroxyl).
;

loop_
_cod_related_entry_id
_cod_related_entry_database
_cod_related_entry_code
1 AMCSD 0017688
